data_7229315
loop_
_publ_author_name
'Zhu, Meilin'
'Yang, Zhen'
'Feng, Huimin'
'Gan, Qi'
'Che, Qian'
'Zhu, Tianjiao'
'Gu, Qianqun'
'Han, Bingnan'
'Li, Dehai'

_publ_section_title
;
 Trichodermamides D--F, heterocyclic dipeptides with a highly
 functionalized 1,2-oxazadecaline core isolated from the endophytic fungus
 Penicillium janthinellum HDN13-309
;
_journal_issue 76
_journal_name_full 'RSC Adv.'
_journal_page_first 48019
_journal_paper_doi 10.1039/C7RA10389A
_journal_volume 7
_journal_year 2017
_chemical_absolute_configuration ad
_chemical_formula_sum 'C21 H20 N2 O8'
_chemical_formula_weight 428.39
_chemical_name_systematic
;
 ?
;
_space_group_crystal_system monoclinic
_space_group_IT_number 5
_space_group_name_Hall 'C 2y'
_space_group_name_H-M_alt 'C 1 2 1'
_symmetry_space_group_name_Hall 'C 2y'
_symmetry_space_group_name_H-M 'C 1 2 1'
_atom_sites_solution_hydrogens geom
_audit_creation_method SHELXL-2013
_audit_update_record
;
2017-08-21 deposited with the CCDC.
2017-10-03 downloaded from the CCDC.
;
_cell_angle_alpha 90
_cell_angle_beta 92.860(2)
_cell_angle_gamma 90
_cell_formula_units_Z 4
_cell_length_a 18.7697(4)
_cell_length_b 4.89380(10)
_cell_length_c 22.9053(5)
_cell_measurement_reflns_used 4891
_cell_measurement_temperature 295(2)
_cell_measurement_theta_max 70.9990
_cell_measurement_theta_min 4.9890
_cell_volume 2101.35(8)
_computing_cell_refinement 'CrysAlisPro (Rigaku OD, 2015)'
_computing_data_collection 'CrysAlisPro (Rigaku OD, 2015)'
_computing_data_reduction 'CrysAlisPro (Rigaku OD, 2015)'
_computing_molecular_graphics 'Ortep-3 (L. J. Farrugia, 2001)'
_computing_publication_material SHELXL-97
_computing_structure_refinement 'SHELXL-97 (Sheldrick, 1997)'
_computing_structure_solution 'SHELXS-97 (Sheldrick, 1997)'
_diffrn_ambient_temperature 295(2)
_diffrn_detector_area_resol_mean 5.2169
_diffrn_measured_fraction_theta_full 0.995
_diffrn_measured_fraction_theta_max 0.984
_diffrn_measurement_device_type 'SuperNova, Dual, Cu at zero, AtlasS2'
_diffrn_measurement_method '\w scans'
_diffrn_radiation_type CuK\a
_diffrn_radiation_wavelength 1.54184
_diffrn_reflns_av_R_equivalents 0.0224
_diffrn_reflns_av_unetI/netI 0.0206
_diffrn_reflns_Laue_measured_fraction_full 0.995
_diffrn_reflns_Laue_measured_fraction_max 0.984
_diffrn_reflns_limit_h_max 16
_diffrn_reflns_limit_h_min -22
_diffrn_reflns_limit_k_max 5
_diffrn_reflns_limit_k_min -5
_diffrn_reflns_limit_l_max 26
_diffrn_reflns_limit_l_min -28
_diffrn_reflns_number 8010
_diffrn_reflns_point_group_measured_fraction_full 0.935
_diffrn_reflns_point_group_measured_fraction_max 0.917
_diffrn_reflns_theta_full 67.684
_diffrn_reflns_theta_max 71.361
_diffrn_reflns_theta_min 3.865
_diffrn_source 'micro-focus sealed X-ray tube'
_exptl_absorpt_coefficient_mu 0.890
_exptl_absorpt_correction_T_max 1.00000
_exptl_absorpt_correction_T_min 0.67115
_exptl_absorpt_correction_type multi-scan
_exptl_absorpt_process_details
;
CrysAlisPro 1.171.38.43f (Rigaku Oxford Diffraction, 2015)
Empirical absorption correction using spherical harmonics,
 implemented in SCALE3 ABSPACK scaling algorithm.
;
_exptl_crystal_colour colorless
_exptl_crystal_density_diffrn 1.345
_exptl_crystal_description block
_exptl_crystal_F_000 884
_exptl_crystal_size_max 0.270
_exptl_crystal_size_mid 0.250
_exptl_crystal_size_min 0.210
_refine_diff_density_max 0.188
_refine_diff_density_min -0.231
_refine_diff_density_rms 0.042
_refine_ls_abs_structure_details
;
 Flack x determined using 1352 quotients [(I+)-(I-)]/[(I+)+(I-)]
 (Parsons and Flack (2004), Acta Cryst. A60, s61).
;
_refine_ls_abs_structure_Flack 0.05(11)
_refine_ls_extinction_method none
_refine_ls_goodness_of_fit_ref 1.040
_refine_ls_hydrogen_treatment constr
_refine_ls_matrix_type full
_refine_ls_number_parameters 291
_refine_ls_number_reflns 3710
_refine_ls_number_restraints 2
_refine_ls_restrained_S_all 1.041
_refine_ls_R_factor_all 0.0475
_refine_ls_R_factor_gt 0.0459
_refine_ls_shift/su_max 0.000
_refine_ls_shift/su_mean 0.000
_refine_ls_structure_factor_coef Fsqd
_refine_ls_weighting_details 'w=1/[\s^2^(Fo^2^)+(0.0802P)^2^+0.5587P] where P=(Fo^2^+2Fc^2^)/3'
_refine_ls_weighting_scheme calc
_refine_ls_wR_factor_gt 0.1267
_refine_ls_wR_factor_ref 0.1292
_reflns_Friedel_coverage 0.656
_reflns_Friedel_fraction_full 0.858
_reflns_Friedel_fraction_max 0.831
_reflns_number_gt 3531
_reflns_number_total 3710
_reflns_threshold_expression 'I > 2\s(I)'
_cod_data_source_file c7ra10389a2.cif
_cod_data_source_block shelxl
_cod_database_code 7229315
_shelx_space_group_comment
;
The symmetry employed for this shelxl refinement is uniquely defined
by the following loop, which should always be used as a source of
symmetry information in preference to the above space-group names.
They are only intended as comments.
;
_shelx_estimated_absorpt_t_min 0.795
_shelx_estimated_absorpt_t_max 0.835
_shelxl_version_number 2013-4

loop_
_space_group_symop_operation_xyz
'x, y, z'
'-x, y, -z'
'x+1/2, y+1/2, z'
'-x+1/2, y+1/2, -z'

loop_
_atom_site_label
_atom_site_type_symbol
_atom_site_fract_x
_atom_site_fract_y
_atom_site_fract_z
_atom_site_U_iso_or_equiv
_atom_site_adp_type
_atom_site_occupancy
_atom_site_site_symmetry_order
_atom_site_calc_flag
_atom_site_refinement_flags_posn
_atom_site_refinement_flags_adp
_atom_site_refinement_flags_occupancy
_atom_site_disorder_assembly
_atom_site_disorder_group
O2 O 0.28225(10) 0.2204(5) 0.65346(9) 0.0559(5) Uani 1 1 d . . . . .
O3 O 0.47827(9) 0.5893(5) 0.60288(9) 0.0549(5) Uani 1 1 d . . . . .
H3 H 0.5097 0.5144 0.6232 0.082 Uiso 1 1 calc R U . . .
O4 O 0.42829(11) 0.0860(5) 0.65212(9) 0.0627(6) Uani 1 1 d . . . . .
H4 H 0.4446 -0.0592 0.6409 0.094 Uiso 1 1 calc R U . . .
O1 O 0.09779(11) 0.8120(7) 0.63371(10) 0.0758(8) Uani 1 1 d . . . . .
N1 N 0.22543(12) 0.3640(6) 0.67788(11) 0.0539(6) Uani 1 1 d . . . . .
N2 N 0.13715(12) 0.7782(6) 0.72792(11) 0.0609(7) Uani 1 1 d . . . . .
O6 O 0.23228(13) 0.5123(8) 0.86023(11) 0.0968(12) Uani 1 1 d . . . . .
C9 C 0.33381(12) 0.3977(6) 0.62815(11) 0.0415(5) Uani 1 1 d . . . . .
H9 H 0.3547 0.5198 0.6583 0.050 Uiso 1 1 calc R U . . .
C2 C 0.20483(12) 0.5768(7) 0.64901(11) 0.0464(6) Uani 1 1 d . . . . .
C1 C 0.14257(13) 0.7342(7) 0.67081(13) 0.0531(7) Uani 1 1 d . . . . .
C4 C 0.29650(12) 0.5633(6) 0.58086(10) 0.0425(5) Uani 1 1 d . . . . .
C3 C 0.23199(13) 0.6543(6) 0.59354(11) 0.0475(6) Uani 1 1 d . . . . .
H3A H 0.2054 0.7641 0.5674 0.057 Uiso 1 1 calc R U . . .
C8 C 0.39130(13) 0.2181(6) 0.60482(12) 0.0461(6) Uani 1 1 d . . . . .
H8 H 0.3686 0.0786 0.5795 0.055 Uiso 1 1 calc R U . . .
C7 C 0.44037(13) 0.3897(6) 0.56848(12) 0.0492(6) Uani 1 1 d . . . . .
H7 H 0.4749 0.2685 0.5508 0.059 Uiso 1 1 calc R U . . .
O5 O 0.12113(15) 0.4588(10) 0.82756(14) 0.1098(14) Uani 1 1 d . . . . .
C2' C 0.19402(14) 0.7310(8) 0.77073(13) 0.0562(7) Uani 1 1 d . . . . .
C4' C 0.31646(15) 0.7631(8) 0.80656(12) 0.0595(8) Uani 1 1 d . . . . .
C5 C 0.33217(14) 0.6191(7) 0.52767(11) 0.0477(6) Uani 1 1 d . . . . .
H5 H 0.3078 0.7132 0.4976 0.057 Uiso 1 1 calc R U . . .
C6 C 0.39914(15) 0.5389(7) 0.52074(12) 0.0539(7) Uani 1 1 d . . . . .
H6 H 0.4205 0.5762 0.4858 0.065 Uiso 1 1 calc R U . . .
C3' C 0.25982(15) 0.8339(7) 0.76582(14) 0.0581(7) Uani 1 1 d . . . . .
H12 H 0.2684 0.9532 0.7354 0.070 Uiso 1 1 calc R U . . .
C1' C 0.17785(17) 0.5591(11) 0.81944(15) 0.0761(11) Uani 1 1 d . . . . .
C9' C 0.30083(17) 0.6014(10) 0.85349(14) 0.0720(10) Uani 1 1 d . . . . .
C5' C 0.38740(17) 0.8460(11) 0.80133(15) 0.0758(11) Uani 1 1 d . . . . .
H16 H 0.3991 0.9543 0.7698 0.091 Uiso 1 1 calc R U . . .
O8 O 0.46984(17) 0.5333(15) 0.93196(14) 0.160(3) Uani 1 1 d . . . . .
C6' C 0.43972(18) 0.7698(13) 0.84191(15) 0.0865(14) Uani 1 1 d . . . . .
H17 H 0.4866 0.8262 0.8380 0.104 Uiso 1 1 calc R U . . .
C8' C 0.3522(2) 0.5256(13) 0.89574(17) 0.1024(19) Uani 1 1 d D . . . .
C7' C 0.4224(2) 0.6076(15) 0.88904(15) 0.0984(17) Uani 1 1 d . . . . .
C10' C 0.07270(19) 0.9196(12) 0.74598(19) 0.0907(14) Uani 1 1 d . . . . .
H10A H 0.0749 1.1088 0.7351 0.136 Uiso 1 1 calc R U . . .
H10B H 0.0698 0.9052 0.7876 0.136 Uiso 1 1 calc R U . . .
H10C H 0.0313 0.8371 0.7270 0.136 Uiso 1 1 calc R U . . .
C12' C 0.5421(3) 0.617(3) 0.9283(3) 0.201(6) Uani 1 1 d . . . . .
H20A H 0.5583 0.5711 0.8904 0.302 Uiso 1 1 calc R U . . .
H20B H 0.5712 0.5246 0.9578 0.302 Uiso 1 1 calc R U . . .
H20C H 0.5456 0.8105 0.9341 0.302 Uiso 1 1 calc R U . . .
O7 O 0.3306(2) 0.4535(12) 0.95054(16) 0.0878(13) Uani 0.709(6) 1 d . . P A 2
C11' C 0.3260(11) 0.182(3) 0.9548(6) 0.180(6) Uani 0.709(6) 1 d . . P A 2
H11A H 0.3111 0.1339 0.9930 0.270 Uiso 0.709(6) 1 calc R U P A 2
H11B H 0.3718 0.1022 0.9489 0.270 Uiso 0.709(6) 1 calc R U P A 2
H11C H 0.2919 0.1147 0.9257 0.270 Uiso 0.709(6) 1 calc R U P A 2
O7' O 0.3478(6) 0.2687(15) 0.9248(4) 0.0878(13) Uani 0.291(6) 1 d D . P A 1
C11 C 0.310(3) 0.326(8) 0.9734(17) 0.180(6) Uani 0.291(6) 1 d . . P A 1
H11D H 0.3048 0.1614 0.9956 0.270 Uiso 0.291(6) 1 calc R U P A 1
H11E H 0.2643 0.3971 0.9615 0.270 Uiso 0.291(6) 1 calc R U P A 1
H11F H 0.3361 0.4584 0.9971 0.270 Uiso 0.291(6) 1 calc R U P A 1

loop_
_atom_site_aniso_label
_atom_site_aniso_U_11
_atom_site_aniso_U_22
_atom_site_aniso_U_33
_atom_site_aniso_U_23
_atom_site_aniso_U_13
_atom_site_aniso_U_12
O2 0.0437(9) 0.0441(11) 0.0812(13) 0.0101(10) 0.0155(9) 0.0079(8)
O3 0.0331(8) 0.0513(11) 0.0794(12) -0.0033(10) -0.0056(8) 0.0082(8)
O4 0.0562(11) 0.0604(14) 0.0717(12) 0.0100(11) 0.0041(9) 0.0236(10)
O1 0.0403(10) 0.111(2) 0.0755(13) 0.0006(14) -0.0030(9) 0.0320(12)
N1 0.0374(10) 0.0525(15) 0.0727(14) 0.0083(12) 0.0115(10) 0.0066(10)
N2 0.0376(11) 0.077(2) 0.0679(14) -0.0059(13) 0.0043(9) 0.0121(12)
O6 0.0597(13) 0.159(3) 0.0708(14) 0.0437(17) -0.0034(11) -0.0390(17)
C9 0.0349(11) 0.0387(14) 0.0507(12) 0.0003(10) 0.0018(9) 0.0042(10)
C2 0.0290(10) 0.0513(16) 0.0586(13) -0.0020(13) -0.0018(9) 0.0024(11)
C1 0.0333(11) 0.0613(18) 0.0645(15) -0.0004(14) -0.0005(10) 0.0095(12)
C4 0.0344(11) 0.0433(15) 0.0493(12) -0.0036(11) -0.0034(9) 0.0003(10)
C3 0.0350(11) 0.0532(17) 0.0535(13) 0.0008(11) -0.0078(9) 0.0079(10)
C8 0.0398(12) 0.0403(14) 0.0581(13) -0.0024(12) 0.0018(10) 0.0085(11)
C7 0.0398(12) 0.0498(16) 0.0589(14) -0.0058(12) 0.0100(11) 0.0109(11)
O5 0.0605(15) 0.176(4) 0.0931(17) 0.031(2) 0.0020(13) -0.0482(19)
C2' 0.0435(13) 0.068(2) 0.0571(14) -0.0037(14) 0.0039(11) 0.0005(13)
C4' 0.0478(15) 0.076(2) 0.0550(14) 0.0026(15) 0.0036(11) -0.0106(14)
C5 0.0466(13) 0.0518(16) 0.0439(11) 0.0005(11) -0.0050(9) 0.0034(12)
C6 0.0494(14) 0.063(2) 0.0496(13) -0.0021(12) 0.0090(11) 0.0040(13)
C3' 0.0504(15) 0.0606(19) 0.0635(16) 0.0109(14) 0.0043(12) -0.0035(14)
C1' 0.0509(16) 0.113(3) 0.0641(17) 0.009(2) 0.0027(13) -0.0232(19)
C9' 0.0522(16) 0.107(3) 0.0571(15) 0.0120(19) 0.0018(13) -0.0178(18)
C5' 0.0507(16) 0.111(3) 0.0664(18) 0.017(2) 0.0060(13) -0.0140(19)
O8 0.0722(18) 0.321(8) 0.0836(18) 0.075(3) -0.0230(15) -0.028(3)
C6' 0.0481(16) 0.147(4) 0.0647(18) 0.008(2) 0.0023(13) -0.016(2)
C8' 0.071(2) 0.174(6) 0.0612(19) 0.045(3) -0.0073(16) -0.025(3)
C7' 0.062(2) 0.175(5) 0.0576(17) 0.023(3) -0.0086(15) -0.008(3)
C10' 0.0555(19) 0.126(4) 0.091(2) -0.024(3) 0.0106(18) 0.033(2)
C12' 0.069(3) 0.435(18) 0.097(3) 0.085(7) -0.026(2) -0.044(6)
O7 0.095(3) 0.115(4) 0.0530(18) 0.0144(19) 0.0046(17) -0.011(2)
C11' 0.297(17) 0.097(10) 0.144(11) 0.033(8) -0.012(11) -0.029(13)
O7' 0.095(3) 0.115(4) 0.0530(18) 0.0144(19) 0.0046(17) -0.011(2)
C11 0.297(17) 0.097(10) 0.144(11) 0.033(8) -0.012(11) -0.029(13)

loop_
_atom_type_symbol
_atom_type_description
_atom_type_scat_dispersion_real
_atom_type_scat_dispersion_imag
_atom_type_scat_source
C C 0.0181 0.0091 'International Tables Vol C Tables 4.2.6.8 and 6.1.1.4'
H H 0.0000 0.0000 'International Tables Vol C Tables 4.2.6.8 and 6.1.1.4'
N N 0.0311 0.0180 'International Tables Vol C Tables 4.2.6.8 and 6.1.1.4'
O O 0.0492 0.0322 'International Tables Vol C Tables 4.2.6.8 and 6.1.1.4'

loop_
_geom_angle_atom_site_label_1
_geom_angle_atom_site_label_2
_geom_angle_atom_site_label_3
_geom_angle
N1 O2 C9 113.2(2)
C7 O3 H3 109.5
C8 O4 H4 109.5
C2 N1 O2 114.4(2)
C1 N2 C2' 123.7(2)
C1 N2 C10' 117.1(3)
C2' N2 C10' 118.6(3)
C1' O6 C9' 122.8(3)
O2 C9 C4 108.5(2)
O2 C9 C8 107.3(2)
C4 C9 C8 112.1(2)
O2 C9 H9 109.6
C4 C9 H9 109.6
C8 C9 H9 109.6
N1 C2 C3 123.8(2)
N1 C2 C1 117.6(2)
C3 C2 C1 118.2(2)
O1 C1 N2 123.1(3)
O1 C1 C2 116.5(3)
N2 C1 C2 120.4(2)
C3 C4 C5 125.7(2)
C3 C4 C9 114.8(2)
C5 C4 C9 119.5(2)
C4 C3 C2 117.9(2)
C4 C3 H3A 121.1
C2 C3 H3A 121.1
O4 C8 C9 109.1(2)
O4 C8 C7 112.5(2)
C9 C8 C7 109.6(2)
O4 C8 H8 108.5
C9 C8 H8 108.5
C7 C8 H8 108.5
O3 C7 C6 107.2(2)
O3 C7 C8 112.0(2)
C6 C7 C8 111.3(2)
O3 C7 H7 108.8
C6 C7 H7 108.8
C8 C7 H7 108.8
C3' C2' N2 122.6(3)
C3' C2' C1' 120.9(3)
N2 C2' C1' 116.5(3)
C9' C4' C5' 118.2(3)
C9' C4' C3' 118.1(3)
C5' C4' C3' 123.7(3)
C6 C5 C4 121.6(2)
C6 C5 H5 119.2
C4 C5 H5 119.2
C5 C6 C7 120.8(2)
C5 C6 H6 119.6
C7 C6 H6 119.6
C2' C3' C4' 120.9(3)
C2' C3' H12 119.5
C4' C3' H12 119.5
O5 C1' O6 117.7(3)
O5 C1' C2' 125.7(3)
O6 C1' C2' 116.6(3)
O6 C9' C4' 120.4(3)
O6 C9' C8' 117.4(3)
C4' C9' C8' 122.2(3)
C6' C5' C4' 121.0(3)
C6' C5' H16 119.5
C4' C5' H16 119.5
C7' O8 C12' 118.5(5)
C5' C6' C7' 119.7(3)
C5' C6' H17 120.2
C7' C6' H17 120.2
C9' C8' O7 118.6(4)
C9' C8' C7' 118.4(3)
O7 C8' C7' 119.6(4)
C9' C8' O7' 120.6(6)
C7' C8' O7' 112.4(6)
O8 C7' C6' 123.4(4)
O8 C7' C8' 115.9(4)
C6' C7' C8' 120.5(3)
N2 C10' H10A 109.5
N2 C10' H10B 109.5
H10A C10' H10B 109.5
N2 C10' H10C 109.5
H10A C10' H10C 109.5
H10B C10' H10C 109.5
O8 C12' H20A 109.5
O8 C12' H20B 109.5
H20A C12' H20B 109.5
O8 C12' H20C 109.5
H20A C12' H20C 109.5
H20B C12' H20C 109.5
C11' O7 C8' 110.1(8)
O7 C11' H11A 109.5
O7 C11' H11B 109.5
H11A C11' H11B 109.5
O7 C11' H11C 109.5
H11A C11' H11C 109.5
H11B C11' H11C 109.5
C11 O7' C8' 104.0(17)
O7' C11 H11D 109.5
O7' C11 H11E 109.5
H11D C11 H11E 109.5
O7' C11 H11F 109.5
H11D C11 H11F 109.5
H11E C11 H11F 109.5

loop_
_geom_bond_atom_site_label_1
_geom_bond_atom_site_label_2
_geom_bond_distance
O2 N1 1.415(3)
O2 C9 1.443(3)
O3 C7 1.423(4)
O3 H3 0.8200
O4 C8 1.414(3)
O4 H4 0.8200
O1 C1 1.226(4)
N1 C2 1.283(4)
N2 C1 1.335(4)
N2 C2' 1.432(4)
N2 C10' 1.471(4)
O6 C1' 1.369(4)
O6 C9' 1.375(4)
C9 C4 1.498(3)
C9 C8 1.510(3)
C9 H9 0.9800
C2 C3 1.443(4)
C2 C1 1.506(3)
C4 C3 1.336(3)
C4 C5 1.445(4)
C3 H3A 0.9300
C8 C7 1.524(4)
C8 H8 0.9800
C7 C6 1.498(4)
C7 H7 0.9800
O5 C1' 1.195(4)
C2' C3' 1.344(4)
C2' C1' 1.442(5)
C4' C9' 1.378(5)
C4' C5' 1.403(4)
C4' C3' 1.422(4)
C5 C6 1.334(4)
C5 H5 0.9300
C6 H6 0.9300
C3' H12 0.9300
C9' C8' 1.382(5)
C5' C6' 1.370(5)
C5' H16 0.9300
O8 C7' 1.343(5)
O8 C12' 1.423(7)
C6' C7' 1.391(6)
C6' H17 0.9300
C8' O7 1.384(5)
C8' C7' 1.395(6)
C8' O7' 1.427(3)
C10' H10A 0.9600
C10' H10B 0.9600
C10' H10C 0.9600
C12' H20A 0.9600
C12' H20B 0.9600
C12' H20C 0.9600
O7 C11' 1.335(15)
C11' H11A 0.9600
C11' H11B 0.9600
C11' H11C 0.9600
O7' C11 1.37(5)
C11 H11D 0.9600
C11 H11E 0.9600
C11 H11F 0.9600

loop_
_geom_hbond_atom_site_label_D
_geom_hbond_atom_site_label_H
_geom_hbond_atom_site_label_A
_geom_hbond_distance_DH
_geom_hbond_distance_HA
_geom_hbond_distance_DA
_geom_hbond_angle_DHA
_geom_hbond_site_symmetry_A
O3 H3 O1 0.82 1.93 2.686(3) 152.6 3_545
O4 H4 O3 0.82 2.04 2.858(3) 172.6 1_545
